data_4333134
loop_
_publ_author_name
'Evans, William J.'
'Rego, Daniel B.'
'Ziller, Joseph W.'

_publ_section_title
;
 Synthesis, Structure, and15N NMR Studies of Paramagnetic Lanthanide
 Complexes Obtained by Reduction of Dinitrogen
;
_journal_issue 26
_journal_name_full 'Inorganic Chemistry'
_journal_page_first 10790
_journal_page_last 10798
_journal_paper_doi 10.1021/ic061485g
_journal_volume 45
_journal_year 2006
_chemical_formula_sum 'C62 H92 Ce2 N2 O2'
_chemical_formula_weight 1177.62
_chemical_name_systematic
; 
 ? 
;
_space_group_IT_number 15
_symmetry_cell_setting monoclinic
_symmetry_space_group_name_Hall '-C 2yc'
_symmetry_space_group_name_H-M 'C 1 2/c 1'
_atom_sites_solution_hydrogens geom
_atom_sites_solution_primary direct
_atom_sites_solution_secondary difmap
_audit_creation_method SHELXTL
_cell_angle_alpha 90.00
_cell_angle_beta 96.661(5)
_cell_angle_gamma 90.00
_cell_formula_units_Z 4
_cell_length_a 18.161(5)
_cell_length_b 20.026(6)
_cell_length_c 15.861(5)
_cell_measurement_temperature 158(2)
_cell_volume 5730(3)
_computing_cell_refinement 'Bruker SMART/SAINT'
_computing_data_collection 'Bruker SMART'
_computing_data_reduction 'Bruker SAINT'
_computing_molecular_graphics 'Bruker SHELXTL'
_computing_publication_material 'Bruker SHELXTL'
_computing_structure_refinement 'Bruker SHELXTL'
_computing_structure_solution 'Bruker SHELXTL'
_diffrn_ambient_temperature 158(2)
_diffrn_measured_fraction_theta_full 0.999
_diffrn_measured_fraction_theta_max 0.999
_diffrn_measurement_device_type 'CCD area detector'
_diffrn_measurement_method 'phi and omega scans'
_diffrn_radiation_monochromator graphite
_diffrn_radiation_source 'normal-focus sealed tube'
_diffrn_radiation_type MoK\a
_diffrn_radiation_wavelength 0.71073
_diffrn_reflns_av_R_equivalents 0.0652
_diffrn_reflns_av_sigmaI/netI 0.0635
_diffrn_reflns_limit_h_max 22
_diffrn_reflns_limit_h_min -22
_diffrn_reflns_limit_k_max 25
_diffrn_reflns_limit_k_min -22
_diffrn_reflns_limit_l_max 19
_diffrn_reflns_limit_l_min -19
_diffrn_reflns_number 19557
_diffrn_reflns_theta_full 26.37
_diffrn_reflns_theta_max 26.37
_diffrn_reflns_theta_min 1.52
_diffrn_standards_decay_% '< 1.0'
_diffrn_standards_interval_count 'initial 50 frames recollected'
_diffrn_standards_number '50 frames'
_exptl_absorpt_coefficient_mu 1.611
_exptl_absorpt_correction_T_max 0.9095
_exptl_absorpt_correction_T_min 0.7083
_exptl_absorpt_correction_type multi-scan
_exptl_absorpt_process_details 'Bruker SADABS'
_exptl_crystal_colour red
_exptl_crystal_density_diffrn 1.365
_exptl_crystal_density_meas ?
_exptl_crystal_density_method 'not measured'
_exptl_crystal_description plate
_exptl_crystal_F_000 2440
_exptl_crystal_size_max 0.23
_exptl_crystal_size_mid 0.14
_exptl_crystal_size_min 0.06
_refine_diff_density_max 1.720
_refine_diff_density_min -2.506
_refine_diff_density_rms 0.154
_refine_ls_extinction_coef 0.00022(8)
_refine_ls_extinction_expression Fc^*^=kFc[1+0.001xFc^2^\l^3^/sin(2\q)]^-1/4^
_refine_ls_extinction_method SHELXTL
_refine_ls_goodness_of_fit_ref 1.041
_refine_ls_hydrogen_treatment constr
_refine_ls_matrix_type full
_refine_ls_number_parameters 295
_refine_ls_number_reflns 5845
_refine_ls_number_restraints 8
_refine_ls_restrained_S_all 1.042
_refine_ls_R_factor_all 0.0666
_refine_ls_R_factor_gt 0.0456
_refine_ls_shift/su_max 4.013
_refine_ls_shift/su_mean 0.135
_refine_ls_structure_factor_coef Fsqd
_refine_ls_weighting_details 'calc w=1/[\s^2^(Fo^2^)+(0.0633P)^2^+37.1267P] where P=(Fo^2^+2Fc^2^)/3'
_refine_ls_weighting_scheme calc
_refine_ls_wR_factor_gt 0.1162
_refine_ls_wR_factor_ref 0.1318
_reflns_number_gt 4445
_reflns_number_total 5845
_reflns_threshold_expression >2sigma(I)
_cod_data_source_file ic061485gsup1.cif
_cod_data_source_block dbr36
_cod_depositor_comments
;
The following automatic conversions were performed:

'_symmetry_cell_setting' value 'Monoclinic' changed to 'monoclinic'
according to /home/saulius/struct/CIF-dictionaries/cif_core.dic
dictionary named 'cif_core.dic' version 2.4.2 from 2011-04-26.

Automatic conversion script
Id: cif_fix_values 1891 2012-01-12 08:04:46Z andrius 

The following automatic conversions were performed:

'_exptl_crystal_density_meas' value 'n/a' was changed to '?' - the
value is perceived as not measured.

Automatic conversion script
Id: cif_fix_values 3008 2015-01-20 13:52:24Z robertas 
;
_cod_original_sg_symbol_H-M C2/c
_cod_database_code 4333134

loop_
_symmetry_equiv_pos_as_xyz
'x, y, z'
'-x, y, -z+1/2'
'x+1/2, y+1/2, z'
'-x+1/2, y+1/2, -z+1/2'
'-x, -y, -z'
'x, -y, z-1/2'
'-x+1/2, -y+1/2, -z'
'x+1/2, -y+1/2, z-1/2'

loop_
_atom_site_label
_atom_site_type_symbol
_atom_site_fract_x
_atom_site_fract_y
_atom_site_fract_z
_atom_site_U_iso_or_equiv
_atom_site_adp_type
_atom_site_occupancy
_atom_site_symmetry_multiplicity
_atom_site_calc_flag
_atom_site_refinement_flags
Ce1 Ce 0.133290(15) 0.138047(14) 0.264233(17) 0.01752(13) Uani 1 1 d .
O1 O 0.1653(2) 0.03378(19) 0.3599(2) 0.0262(8) Uani 1 1 d .
N1 N 0.0000 0.1626(3) 0.2500 0.0241(14) Uani 1 2 d S
N2 N 0.0000 0.0998(3) 0.2500 0.0212(13) Uani 1 2 d S
C1 C 0.1251(3) 0.2436(3) 0.3812(4) 0.0266(12) Uani 1 1 d .
C2 C 0.1560(3) 0.2733(3) 0.3121(4) 0.0279(13) Uani 1 1 d .
C3 C 0.2294(3) 0.2490(3) 0.3127(4) 0.0279(13) Uani 1 1 d .
C4 C 0.2433(3) 0.2021(3) 0.3795(3) 0.0246(12) Uani 1 1 d .
C5 C 0.1790(3) 0.1996(3) 0.4226(3) 0.0254(12) Uani 1 1 d .
C6 C 0.0522(4) 0.2630(3) 0.4090(4) 0.0328(14) Uani 1 1 d .
H6A H 0.0496 0.3117 0.4137 0.049 Uiso 1 1 calc R
H6B H 0.0472 0.2428 0.4644 0.049 Uiso 1 1 calc R
H6C H 0.0119 0.2472 0.3673 0.049 Uiso 1 1 calc R
C7 C 0.1214(4) 0.3279(3) 0.2560(4) 0.0368(15) Uani 1 1 d .
H7A H 0.1358 0.3714 0.2810 0.055 Uiso 1 1 calc R
H7B H 0.0673 0.3235 0.2506 0.055 Uiso 1 1 calc R
H7C H 0.1385 0.3244 0.1998 0.055 Uiso 1 1 calc R
C8 C 0.2866(4) 0.2803(3) 0.2628(4) 0.0361(15) Uani 1 1 d .
H8A H 0.2635 0.2914 0.2056 0.054 Uiso 1 1 calc R
H8B H 0.3273 0.2487 0.2590 0.054 Uiso 1 1 calc R
H8C H 0.3059 0.3210 0.2915 0.054 Uiso 1 1 calc R
C9 C 0.3173(3) 0.1696(3) 0.4066(4) 0.0329(14) Uani 1 1 d .
H9A H 0.3287 0.1378 0.3630 0.049 Uiso 1 1 calc R
H9B H 0.3152 0.1459 0.4604 0.049 Uiso 1 1 calc R
H9C H 0.3559 0.2039 0.4140 0.049 Uiso 1 1 calc R
C10 C 0.1714(3) 0.1609(3) 0.5030(3) 0.0279(12) Uani 1 1 d .
H10A H 0.1359 0.1836 0.5353 0.042 Uiso 1 1 calc R
H10B H 0.2197 0.1583 0.5375 0.042 Uiso 1 1 calc R
H10C H 0.1535 0.1157 0.4883 0.042 Uiso 1 1 calc R
C11 C 0.1055(3) 0.1014(3) 0.0914(3) 0.0205(11) Uani 1 1 d .
C12 C 0.1619(3) 0.1510(3) 0.0931(3) 0.0229(11) Uani 1 1 d .
C13 C 0.2288(3) 0.1224(3) 0.1337(3) 0.0267(13) Uani 1 1 d .
C14 C 0.2134(3) 0.0563(3) 0.1571(3) 0.0254(12) Uani 1 1 d .
C15 C 0.1377(3) 0.0431(3) 0.1316(3) 0.0217(11) Uani 1 1 d .
C16 C 0.0275(3) 0.1060(3) 0.0487(3) 0.0220(11) Uani 1 1 d .
H16A H 0.0101 0.0614 0.0301 0.033 Uiso 1 1 calc R
H16B H 0.0261 0.1356 -0.0006 0.033 Uiso 1 1 calc R
H16C H -0.0047 0.1239 0.0887 0.033 Uiso 1 1 calc R
C17 C 0.1534(3) 0.2181(3) 0.0515(4) 0.0316(13) Uani 1 1 d .
H17A H 0.1556 0.2132 -0.0097 0.047 Uiso 1 1 calc R
H17B H 0.1934 0.2475 0.0756 0.047 Uiso 1 1 calc R
H17C H 0.1055 0.2374 0.0612 0.047 Uiso 1 1 calc R
C18 C 0.3060(3) 0.1514(3) 0.1348(4) 0.0365(15) Uani 1 1 d .
H18A H 0.3320 0.1287 0.0921 0.055 Uiso 1 1 calc R
H18B H 0.3336 0.1449 0.1911 0.055 Uiso 1 1 calc R
H18C H 0.3025 0.1992 0.1219 0.055 Uiso 1 1 calc R
C19 C 0.2713(3) 0.0064(3) 0.1910(4) 0.0346(14) Uani 1 1 d .
H19A H 0.2489 -0.0271 0.2253 0.052 Uiso 1 1 calc R
H19B H 0.3114 0.0294 0.2263 0.052 Uiso 1 1 calc R
H19C H 0.2915 -0.0157 0.1435 0.052 Uiso 1 1 calc R
C20 C 0.0998(3) -0.0226(3) 0.1418(4) 0.0257(12) Uani 1 1 d .
H20A H 0.0699 -0.0198 0.1893 0.039 Uiso 1 1 calc R
H20B H 0.1372 -0.0578 0.1533 0.039 Uiso 1 1 calc R
H20C H 0.0677 -0.0332 0.0896 0.039 Uiso 1 1 calc R
C21 C 0.2348(3) 0.0109(3) 0.4049(4) 0.0330(14) Uani 1 1 d .
H21A H 0.2423 0.0305 0.4626 0.040 Uiso 1 1 calc R
H21B H 0.2768 0.0242 0.3740 0.040 Uiso 1 1 calc R
C22 C 0.2299(3) -0.0648(3) 0.4101(4) 0.0376(15) Uani 1 1 d .
H22A H 0.2409 -0.0801 0.4695 0.045 Uiso 1 1 calc R
H22B H 0.2652 -0.0861 0.3754 0.045 Uiso 1 1 calc R
C23 C 0.1503(3) -0.0814(3) 0.3754(4) 0.0293(13) Uani 1 1 d .
H23A H 0.1473 -0.0979 0.3162 0.035 Uiso 1 1 calc R
H23B H 0.1291 -0.1155 0.4109 0.035 Uiso 1 1 calc R
C24 C 0.1108(3) -0.0152(3) 0.3797(4) 0.0261(12) Uani 1 1 d .
H24A H 0.0660 -0.0134 0.3378 0.031 Uiso 1 1 calc R
H24B H 0.0961 -0.0075 0.4371 0.031 Uiso 1 1 calc R
C25 C 0.0000 0.6826(7) 0.2500 0.0688(19) Uiso 1 2 d SD
C26 C -0.0032(11) 0.7083(17) 0.172(3) 0.0688(19) Uiso 0.33 1 d PD
C27 C -0.0014(11) 0.6959(17) 0.198(3) 0.0688(19) Uiso 0.33 1 d PD
C28 C -0.003(2) 0.7404(19) 0.167(3) 0.0688(19) Uiso 0.33 1 d PD
C29 C 0.002(3) 0.7633(17) 0.163(3) 0.0688(19) Uiso 0.33 1 d PD
C30 C -0.006(3) 0.7867(18) 0.176(3) 0.0688(19) Uiso 0.33 1 d PD
C31 C 0.003(2) 0.8098(17) 0.194(2) 0.0688(19) Uiso 0.33 1 d PD
C32 C 0.0000 0.8199(7) 0.2500 0.0688(19) Uiso 1 2 d SD
C33 C 0.0042(11) 0.6111(10) 0.2060(12) 0.0688(19) Uiso 0.50 1 d PD
C34 C 0.5166(9) 0.0487(7) 0.6209(10) 0.120 Uiso 1 1 d D
C35 C 0.4521(17) 0.0277(12) 0.5866(19) 0.120 Uiso 0.50 1 d PD
C36 C 0.4344(8) -0.0063(7) 0.5103(10) 0.120 Uiso 1 1 d D
C37 C 0.4823(18) -0.0092(15) 0.4493(19) 0.120 Uiso 0.50 1 d PD
C38 C 0.4322(18) -0.0460(15) 0.433(2) 0.120 Uiso 0.50 1 d PD

loop_
_atom_site_aniso_label
_atom_site_aniso_U_11
_atom_site_aniso_U_22
_atom_site_aniso_U_33
_atom_site_aniso_U_23
_atom_site_aniso_U_13
_atom_site_aniso_U_12
Ce1 0.01890(17) 0.01996(18) 0.01373(17) -0.00025(12) 0.00205(11) -0.00421(12)
O1 0.028(2) 0.028(2) 0.023(2) 0.0045(16) 0.0028(16) -0.0030(16)
N1 0.020(3) 0.025(3) 0.026(4) 0.000 0.001(3) 0.000
N2 0.027(3) 0.021(3) 0.016(3) 0.000 0.006(3) 0.000
C1 0.035(3) 0.022(3) 0.022(3) -0.006(2) 0.001(2) -0.007(2)
C2 0.031(3) 0.026(3) 0.026(3) 0.000(2) -0.001(2) -0.012(2)
C3 0.031(3) 0.028(3) 0.024(3) -0.006(2) 0.002(2) -0.016(2)
C4 0.027(3) 0.028(3) 0.018(3) -0.003(2) 0.000(2) -0.013(2)
C5 0.031(3) 0.027(3) 0.018(3) -0.004(2) 0.002(2) -0.012(2)
C6 0.040(3) 0.030(3) 0.030(3) -0.004(3) 0.009(3) -0.004(3)
C7 0.047(4) 0.028(3) 0.036(4) 0.001(3) 0.004(3) -0.008(3)
C8 0.039(3) 0.041(4) 0.029(3) -0.003(3) 0.008(3) -0.023(3)
C9 0.027(3) 0.040(4) 0.030(3) -0.005(3) -0.002(3) -0.008(3)
C10 0.037(3) 0.031(3) 0.016(3) -0.002(2) 0.002(2) -0.008(3)
C11 0.018(2) 0.025(3) 0.017(3) -0.002(2) 0.000(2) -0.004(2)
C12 0.023(3) 0.030(3) 0.018(3) -0.002(2) 0.008(2) -0.005(2)
C13 0.022(3) 0.043(4) 0.016(3) -0.002(2) 0.005(2) -0.006(2)
C14 0.020(3) 0.035(3) 0.022(3) -0.001(2) 0.007(2) 0.002(2)
C15 0.025(3) 0.027(3) 0.015(2) -0.004(2) 0.008(2) 0.001(2)
C16 0.023(3) 0.030(3) 0.013(2) -0.002(2) 0.003(2) 0.000(2)
C17 0.037(3) 0.035(3) 0.023(3) 0.005(3) 0.005(3) -0.011(3)
C18 0.024(3) 0.055(4) 0.032(3) -0.005(3) 0.010(3) -0.014(3)
C19 0.029(3) 0.047(4) 0.028(3) 0.003(3) 0.006(3) 0.010(3)
C20 0.030(3) 0.025(3) 0.023(3) -0.004(2) 0.006(2) 0.001(2)
C21 0.029(3) 0.042(4) 0.027(3) 0.003(3) -0.003(3) -0.001(3)
C22 0.033(3) 0.042(4) 0.038(4) 0.009(3) 0.006(3) 0.007(3)
C23 0.035(3) 0.029(3) 0.025(3) 0.002(2) 0.008(2) 0.000(3)
C24 0.030(3) 0.024(3) 0.025(3) 0.004(2) 0.008(2) -0.001(2)

loop_
_atom_type_symbol
_atom_type_description
_atom_type_scat_dispersion_real
_atom_type_scat_dispersion_imag
_atom_type_scat_source
C C 0.0033 0.0016 'International Tables Vol C Tables 4.2.6.8 and 6.1.1.4'
H H 0.0000 0.0000 'International Tables Vol C Tables 4.2.6.8 and 6.1.1.4'
N N 0.0061 0.0033 'International Tables Vol C Tables 4.2.6.8 and 6.1.1.4'
O O 0.0106 0.0060 'International Tables Vol C Tables 4.2.6.8 and 6.1.1.4'
Ce Ce -0.2486 2.6331 'International Tables Vol C Tables 4.2.6.8 and 6.1.1.4'

loop_
_geom_angle_atom_site_label_1
_geom_angle_atom_site_label_2
_geom_angle_atom_site_label_3
_geom_angle
_geom_angle_site_symmetry_1
_geom_angle_site_symmetry_3
Cnt1 Ce1 N1 101.8 . .
Cnt1 Ce1 N2 124.7 . .
Cnt1 Ce1 O1 101.7 . .
Cnt2 Ce1 N1 109.6 . .
Cnt2 Ce1 N2 99.1 . .
Cnt2 Ce1 O1 100.4 . .
Cnt1 Ce1 Cnt2 131.3 . .
N1 Ce1 N2 29.2(2) . .
N1 Ce1 O1 111.40(15) . .
N2 Ce1 O1 87.46(14) . .
N1 Ce1 C1 77.53(16) . .
N2 Ce1 C1 99.35(16) . .
O1 Ce1 C1 104.00(15) . .
N1 Ce1 C11 84.23(11) . .
N2 Ce1 C11 76.86(11) . .
O1 Ce1 C11 111.03(14) . .
C1 Ce1 C11 144.45(16) . .
N1 Ce1 C2 86.80(19) . .
N2 Ce1 C2 115.00(17) . .
O1 Ce1 C2 126.51(14) . .
C1 Ce1 C2 29.06(16) . .
C11 Ce1 C2 120.85(16) . .
N1 Ce1 C12 100.49(11) . .
N2 Ce1 C12 102.87(11) . .
O1 Ce1 C12 125.28(14) . .
C1 Ce1 C12 126.11(16) . .
C11 Ce1 C12 29.19(15) . .
C2 Ce1 C12 97.57(16) . .
N1 Ce1 C5 100.30(14) . .
N2 Ce1 C5 113.00(12) . .
O1 Ce1 C5 79.06(14) . .
C1 Ce1 C5 29.05(17) . .
C11 Ce1 C5 166.78(15) . .
C2 Ce1 C5 47.74(16) . .
C12 Ce1 C5 137.83(15) . .
N1 Ce1 C15 100.28(15) . .
N2 Ce1 C15 80.81(14) . .
O1 Ce1 C15 82.60(14) . .
C1 Ce1 C15 173.40(16) . .
C11 Ce1 C15 29.07(15) . .
C2 Ce1 C15 145.34(16) . .
C12 Ce1 C15 47.85(16) . .
C5 Ce1 C15 156.31(17) . .
N1 Ce1 C4 125.38(16) . .
N2 Ce1 C4 141.93(12) . .
O1 Ce1 C4 83.96(14) . .
C1 Ce1 C4 47.90(17) . .
C11 Ce1 C4 140.52(15) . .
C2 Ce1 C4 47.81(17) . .
C12 Ce1 C4 112.33(15) . .
C5 Ce1 C4 28.93(15) . .
C15 Ce1 C4 134.18(16) . .
N1 Ce1 C13 128.92(11) . .
N2 Ce1 C13 123.82(12) . .
O1 Ce1 C13 102.71(15) . .
C1 Ce1 C13 129.61(17) . .
C11 Ce1 C13 47.68(15) . .
C2 Ce1 C13 102.50(17) . .
C12 Ce1 C13 28.99(16) . .
C5 Ce1 C13 123.18(16) . .
C15 Ce1 C13 47.29(16) . .
C4 Ce1 C13 94.25(16) . .
N1 Ce1 C14 128.40(14) . .
N2 Ce1 C14 108.67(15) . .
O1 Ce1 C14 78.10(14) . .
C1 Ce1 C14 151.98(16) . .
C11 Ce1 C14 47.47(15) . .
C2 Ce1 C14 129.50(17) . .
C12 Ce1 C14 47.49(16) . .
C5 Ce1 C14 130.95(16) . .
C15 Ce1 C14 28.57(15) . .
C4 Ce1 C14 105.68(16) . .
C13 Ce1 C14 28.48(16) . .
N1 Ce1 C3 115.6(2) . .
N2 Ce1 C3 143.59(18) . .
O1 Ce1 C3 112.10(15) . .
C1 Ce1 C3 47.44(17) . .
C11 Ce1 C3 119.65(15) . .
C2 Ce1 C3 28.79(17) . .
C12 Ce1 C3 90.67(16) . .
C5 Ce1 C3 47.19(16) . .
C15 Ce1 C3 130.24(16) . .
C4 Ce1 C3 28.66(16) . .
C13 Ce1 C3 82.97(17) . .
C14 Ce1 C3 105.38(17) . .
C21 O1 C24 104.8(4) . .
C21 O1 Ce1 131.5(3) . .
C24 O1 Ce1 123.7(3) . .
N2 N1 Ce1 78.43(15) . 2
N2 N1 Ce1 78.43(15) . .
Ce1 N1 Ce1 156.9(3) 2 .
N1 N2 Ce1 72.34(13) . 2
N1 N2 Ce1 72.34(13) . .
Ce1 N2 Ce1 144.7(3) 2 .
C2 C1 C5 107.7(5) . .
C2 C1 C6 124.2(5) . .
C5 C1 C6 127.7(5) . .
C2 C1 Ce1 75.6(3) . .
C5 C1 Ce1 75.8(3) . .
C6 C1 Ce1 120.3(4) . .
C3 C2 C1 107.8(5) . .
C3 C2 C7 125.6(5) . .
C1 C2 C7 126.0(6) . .
C3 C2 Ce1 77.3(3) . .
C1 C2 Ce1 75.3(3) . .
C7 C2 Ce1 120.0(4) . .
C4 C3 C2 108.6(5) . .
C4 C3 C8 126.3(6) . .
C2 C3 C8 123.8(6) . .
C4 C3 Ce1 74.8(3) . .
C2 C3 Ce1 73.9(3) . .
C8 C3 Ce1 127.8(4) . .
C3 C4 C5 107.3(5) . .
C3 C4 C9 125.0(5) . .
C5 C4 C9 127.0(5) . .
C3 C4 Ce1 76.6(3) . .
C5 C4 Ce1 74.9(3) . .
C9 C4 Ce1 121.5(4) . .
C1 C5 C4 108.5(5) . .
C1 C5 C10 125.6(5) . .
C4 C5 C10 125.8(5) . .
C1 C5 Ce1 75.2(3) . .
C4 C5 Ce1 76.2(3) . .
C10 C5 Ce1 118.5(3) . .
C15 C11 C12 107.8(5) . .
C15 C11 C16 124.8(5) . .
C12 C11 C16 127.2(5) . .
C15 C11 Ce1 76.2(3) . .
C12 C11 Ce1 75.7(3) . .
C16 C11 Ce1 118.4(3) . .
C11 C12 C13 107.5(5) . .
C11 C12 C17 125.4(5) . .
C13 C12 C17 126.8(5) . .
C11 C12 Ce1 75.1(3) . .
C13 C12 Ce1 76.8(3) . .
C17 C12 Ce1 118.9(4) . .
C14 C13 C12 108.1(5) . .
C14 C13 C18 124.6(5) . .
C12 C13 C18 126.1(5) . .
C14 C13 Ce1 76.0(3) . .
C12 C13 Ce1 74.2(3) . .
C18 C13 Ce1 125.9(4) . .
C15 C14 C13 108.5(5) . .
C15 C14 C19 126.6(5) . .
C13 C14 C19 124.3(5) . .
C15 C14 Ce1 74.6(3) . .
C13 C14 Ce1 75.6(3) . .
C19 C14 Ce1 123.3(4) . .
C14 C15 C11 108.1(5) . .
C14 C15 C20 125.2(5) . .
C11 C15 C20 126.6(5) . .
C14 C15 Ce1 76.9(3) . .
C11 C15 Ce1 74.8(3) . .
C20 C15 Ce1 116.9(3) . .
O1 C21 C22 106.8(5) . .
C21 C22 C23 105.0(5) . .
C24 C23 C22 103.1(5) . .
O1 C24 C23 104.1(4) . .
C27 C25 C27 144(6) 2 .
C27 C25 C26 5(4) 2 2
C27 C25 C26 139(3) . 2
C27 C25 C26 139(3) 2 .
C27 C25 C26 5(4) . .
C26 C25 C26 134(4) 2 .
C27 C25 C33 134(3) 2 .
C27 C25 C33 82(3) . .
C26 C25 C33 139(2) 2 .
C26 C25 C33 86.7(19) . .
C27 C25 C33 82(3) 2 2
C27 C25 C33 134(3) . 2
C26 C25 C33 86.7(19) 2 2
C26 C25 C33 139(2) . 2
C33 C25 C33 52.8(14) . 2
C27 C25 C28 23(3) 2 2
C27 C25 C28 121(3) . 2
C26 C25 C28 19(3) 2 2
C26 C25 C28 115.8(19) . 2
C33 C25 C28 157.2(16) . 2
C33 C25 C28 105.2(15) 2 2
C27 C25 C28 121(3) 2 .
C27 C25 C28 23(3) . .
C26 C25 C28 115.8(19) 2 .
C26 C25 C28 19(3) . .
C33 C25 C28 105.2(15) . .
C33 C25 C28 157.2(16) 2 .
C28 C25 C28 97(3) 2 .
C28 C26 C29 5(5) . .
C28 C26 C25 121(8) . .
C29 C26 C25 121(5) . .
C28 C26 C30 11(5) . .
C29 C26 C30 13(4) . .
C25 C26 C30 110(4) . .
C28 C26 C33 172(8) . .
C29 C26 C33 169(4) . .
C25 C26 C33 52.2(14) . .
C30 C26 C33 162(4) . .
C25 C27 C28 137(5) . .
C25 C27 C29 130(4) . .
C28 C27 C29 8(4) . .
C25 C27 C27 18(3) . 2
C28 C27 C27 119(3) . 2
C29 C27 C27 112(2) . 2
C25 C27 C33 68(3) . .
C28 C27 C33 155(4) . .
C29 C27 C33 160(3) . .
C27 C27 C33 86.0(16) 2 .
C25 C27 C30 118(4) . .
C28 C27 C30 19(2) . .
C29 C27 C30 13(3) . .
C27 C27 C30 100.5(18) 2 .
C33 C27 C30 173(3) . .
C26 C28 C30 162(8) . .
C26 C28 C27 21(7) . .
C30 C28 C27 141(5) . .
C26 C28 C31 155(8) . .
C30 C28 C31 10(4) . .
C27 C28 C31 134(4) . .
C26 C28 C25 41(6) . .
C30 C28 C25 122(4) . .
C27 C28 C25 20(3) . .
C31 C28 C25 114(3) . .
C30 C29 C31 17(8) . .
C30 C29 C26 140(10) . .
C31 C29 C26 144(5) . .
C30 C29 C27 128(10) . .
C31 C29 C27 130(4) . .
C26 C29 C27 15(4) . .
C30 C29 C32 29(8) . .
C31 C29 C32 23(2) . .
C26 C29 C32 121(4) . .
C27 C29 C32 107(3) . .
C29 C30 C31 146(10) . .
C29 C30 C28 21(8) . .
C31 C30 C28 152(10) . .
C29 C30 C32 140(10) . .
C31 C30 C32 32(6) . .
C28 C30 C32 129(4) . .
C29 C30 C26 27(8) . .
C31 C30 C26 147(9) . .
C28 C30 C26 7(3) . .
C32 C30 C26 122(4) . .
C29 C30 C27 38(8) . .
C31 C30 C27 136(9) . .
C28 C30 C27 20(3) . .
C32 C30 C27 109(3) . .
C26 C30 C27 13(3) . .
C30 C31 C32 129(9) . .
C30 C31 C29 17(8) . .
C32 C31 C29 131(4) . .
C30 C31 C28 18(6) . .
C32 C31 C28 119(4) . .
C29 C31 C28 12(4) . .
C30 C31 C31 117(8) . 2
C32 C31 C31 13(3) . 2
C29 C31 C31 118(3) . 2
C28 C31 C31 107(2) . 2
C31 C32 C31 154(5) 2 .
C31 C32 C30 136(3) 2 .
C31 C32 C30 19(3) . .
C31 C32 C30 19(3) 2 2
C31 C32 C30 136(3) . 2
C30 C32 C30 120(4) . 2
C31 C32 C29 128(4) 2 .
C31 C32 C29 27(2) . .
C30 C32 C29 11(3) . .
C30 C32 C29 110.5(18) 2 .
C31 C32 C29 27(2) 2 2
C31 C32 C29 128(4) . 2
C30 C32 C29 110.5(18) . 2
C30 C32 C29 11(3) 2 2
C29 C32 C29 101(3) . 2
C33 C33 C25 63.6(7) 2 .
C33 C33 C27 93.5(16) 2 .
C25 C33 C27 30.1(15) . .
C33 C33 C26 104.4(15) 2 .
C25 C33 C26 41.1(15) . .
C27 C33 C26 11(3) . .
C35 C34 C38 112(2) . 5_656
C35 C34 C37 65(2) . 5_656
C38 C34 C37 51.5(17) 5_656 5_656
C34 C35 C37 59.9(19) . 5_656
C34 C35 C36 129(3) . .
C37 C35 C36 69.2(19) 5_656 .
C37 C36 C35 122(2) . .
C37 C36 C38 49.0(16) . .
C35 C36 C38 168(2) . .
C37 C36 C37 69(2) . 5_656
C35 C36 C37 56.4(16) . 5_656
C38 C36 C37 112(2) . 5_656
C38 C37 C34 63(2) . 5_656
C38 C37 C35 114(3) . 5_656
C34 C37 C35 55.5(19) 5_656 5_656
C38 C37 C36 69(2) . .
C34 C37 C36 132(3) 5_656 .
C35 C37 C36 156(3) 5_656 .
C38 C37 C36 151(3) . 5_656
C34 C37 C36 110(2) 5_656 5_656
C35 C37 C36 54.4(18) 5_656 5_656
C36 C37 C36 111(2) . 5_656
C38 C37 C37 123(4) . 5_656
C34 C37 C37 149(3) 5_656 5_656
C35 C37 C37 101(3) 5_656 5_656
C36 C37 C37 62(2) . 5_656
C36 C37 C37 49.1(17) 5_656 5_656
C37 C38 C34 66(2) . 5_656
C37 C38 C36 62(2) . .
C34 C38 C36 127(3) 5_656 .

loop_
_geom_bond_atom_site_label_1
_geom_bond_atom_site_label_2
_geom_bond_distance
_geom_bond_site_symmetry_2
Ce1 N1 2.4548(15) .
Ce1 N2 2.524(2) .
Ce1 O1 2.607(4) .
Ce1 C1 2.827(5) .
Ce1 C2 2.831(6) .
Ce1 C3 2.875(5) .
Ce1 C4 2.852(5) .
Ce1 C5 2.835(5) .
Ce1 C11 2.826(5) .
Ce1 C12 2.834(5) .
Ce1 C13 2.868(5) .
Ce1 C14 2.873(5) .
Ce1 C15 2.844(5) .
Ce1 Cnt1 2.575 .
Ce1 Cnt2 2.580 .
O1 C21 1.451(7) .
O1 C24 1.453(6) .
N1 N2 1.258(9) .
N1 Ce1 2.4548(15) 2
N2 Ce1 2.524(2) 2
C1 C2 1.420(8) .
C1 C5 1.420(8) .
C1 C6 1.496(8) .
C2 C3 1.419(8) .
C2 C7 1.500(9) .
C3 C4 1.418(8) .
C3 C8 1.511(8) .
C4 C5 1.420(8) .
C4 C9 1.509(8) .
C5 C10 1.513(8) .
C11 C15 1.423(8) .
C11 C12 1.426(7) .
C11 C16 1.501(7) .
C12 C13 1.428(8) .
C12 C17 1.496(8) .
C13 C14 1.412(8) .
C13 C18 1.516(8) .
C14 C15 1.411(7) .
C14 C19 1.505(8) .
C15 C20 1.502(8) .
C21 C22 1.521(9) .
C22 C23 1.523(8) .
C23 C24 1.513(8) .
C25 C27 0.86(4) 2
C25 C27 0.86(4) .
C25 C26 1.33(5) 2
C25 C26 1.33(5) .
C25 C33 1.60(2) .
C25 C33 1.60(2) 2
C25 C28 1.75(4) 2
C25 C28 1.75(4) .
C26 C28 0.65(5) .
C26 C29 1.12(4) .
C26 C30 1.57(5) .
C26 C33 2.02(4) .
C27 C28 1.02(4) .
C27 C29 1.46(5) .
C27 C27 1.64(9) 2
C27 C33 1.70(4) .
C27 C30 1.85(5) .
C28 C30 0.94(4) .
C28 C31 1.46(5) .
C29 C30 0.54(5) .
C29 C31 1.05(4) .
C29 C32 1.79(4) .
C30 C31 0.56(4) .
C30 C32 1.34(4) .
C31 C32 0.91(3) .
C31 C31 1.78(7) 2
C32 C31 0.91(3) 2
C32 C30 1.34(4) 2
C32 C29 1.79(4) 2
C33 C33 1.42(4) 2
C34 C35 1.30(3) .
C34 C38 1.34(3) 5_656
C34 C37 1.37(3) 5_656
C35 C37 1.43(4) 5_656
C35 C36 1.39(3) .
C36 C37 1.37(3) .
C36 C38 1.46(3) .
C36 C37 1.60(3) 5_656
C37 C38 1.18(4) .
C37 C34 1.37(3) 5_656
C37 C35 1.43(4) 5_656
C37 C36 1.60(3) 5_656
C37 C37 1.70(6) 5_656
C38 C34 1.34(3) 5_656
